data_1505705
loop_
_publ_author_name
'Akutagawa, Tomoyuki'
'Motokizawa, Takeshi'
'Matsuura, Kazumasa'
'Nishihara, Sadafumi'
'Noro, Shin-ichiro'
'Nakamura, Takayoshi'

_publ_section_title
;
 Structural phase transition of magnetic [Ni(dmit)2]- salts induced by
 supramolecular cation structures of (M+)([12]crown-4)2.
;
_journal_issue 12
_journal_name_full 'The journal of physical chemistry. B'
_journal_page_first 5897
_journal_page_last 5904
_journal_paper_doi 10.1021/jp055574a
_journal_volume 110
_journal_year 2006
_chemical_formula_moiety 'C22 H32 O8 Ni Rb S10 '
_chemical_formula_sum 'C22 H32 Ni O8 Rb S10'
_chemical_formula_weight 889.26
_space_group_IT_number 15
_symmetry_cell_setting monoclinic
_symmetry_Int_Tables_number 15
_symmetry_space_group_name_Hall '-C 2yc'
_symmetry_space_group_name_H-M 'C 1 2/c 1'
_cell_angle_alpha 90.0000
_cell_angle_beta 106.240(18)
_cell_angle_gamma 90.0000
_cell_formula_units_Z 4
_cell_length_a 30.614(15)
_cell_length_b 11.144(6)
_cell_length_c 10.275(4)
_cell_measurement_reflns_used 11315
_cell_measurement_temperature 100.1
_cell_measurement_theta_max 27.5
_cell_measurement_theta_min 3.1
_cell_volume 3366(3)
_computing_cell_refinement PROCESS-AUTO
_computing_data_collection PROCESS-AUTO
_computing_data_reduction CrystalStructure
_computing_publication_material 'CrystalStructure 3.7.0'
_computing_structure_refinement SHELXL
_diffrn_detector_area_resol_mean 10.00
_diffrn_measured_fraction_theta_full 0.995
_diffrn_measured_fraction_theta_max 0.995
_diffrn_measurement_device_type 'Rigaku RAXIS-RAPID'
_diffrn_measurement_method \w
_diffrn_radiation_type 'Mo K\a'
_diffrn_radiation_wavelength 0.71075
_diffrn_reflns_av_R_equivalents 0.049
_diffrn_reflns_limit_h_max 38
_diffrn_reflns_limit_h_min -39
_diffrn_reflns_limit_k_max 14
_diffrn_reflns_limit_k_min -14
_diffrn_reflns_limit_l_max 13
_diffrn_reflns_limit_l_min -11
_diffrn_reflns_number 15378
_diffrn_reflns_theta_full 27.47
_diffrn_reflns_theta_max 27.47
_exptl_absorpt_coefficient_mu 2.674
_exptl_absorpt_correction_T_max 0.765
_exptl_absorpt_correction_T_min 0.360
_exptl_absorpt_correction_type multi-scan
_exptl_absorpt_process_details
;
    Higashi, T. (1995). Program for Absorption Correction.
    Rigaku Corporation, Tokyo, Japan.
;
_exptl_crystal_colour black
_exptl_crystal_density_diffrn 1.755
_exptl_crystal_density_method 'not measured'
_exptl_crystal_description block
_exptl_crystal_F_000 1812.00
_exptl_crystal_size_max 0.50
_exptl_crystal_size_mid 0.40
_exptl_crystal_size_min 0.10
_refine_diff_density_max 0.57
_refine_diff_density_min -0.46
_refine_ls_extinction_method none
_refine_ls_goodness_of_fit_ref 1.051
_refine_ls_hydrogen_treatment refall
_refine_ls_number_parameters 193
_refine_ls_number_reflns 3826
_refine_ls_R_factor_gt 0.0338
_refine_ls_shift/su_max 0.0000
_refine_ls_structure_factor_coef Fsqd
_refine_ls_weighting_details 'w = 1/[\s^2^(Fo^2^)+(0.0321P)^2^+7.9495P] where P=(Fo^2^+2Fc^2^)/3'
_refine_ls_weighting_scheme calc
_refine_ls_wR_factor_ref 0.0801
_reflns_number_gt 3188
_reflns_number_total 3826
_reflns_threshold_expression F^2^>2.0\s(F^2^)
_cod_data_source_file jp055574asi20060118_095445.cif
_cod_data_source_block '_lowRb'
_cod_original_cell_volume 3365(3)
_cod_original_formula_sum 'C22 H32 O8 Ni Rb S10 '
_cod_database_code 1505705

loop_
_symmetry_equiv_pos_site_id
_symmetry_equiv_pos_as_xyz
1 +X,+Y,+Z
2 -X,+Y,1/2-Z
3 -X,-Y,-Z
4 +X,-Y,1/2+Z
5 1/2+X,1/2+Y,+Z
6 1/2-X,1/2+Y,1/2-Z
7 1/2-X,1/2-Y,-Z
8 1/2+X,1/2-Y,1/2+Z

loop_
_atom_site_label
_atom_site_type_symbol
_atom_site_fract_x
_atom_site_fract_y
_atom_site_fract_z
_atom_site_U_iso_or_equiv
_atom_site_adp_type
_atom_site_occupancy
_atom_site_symmetry_multiplicity
_atom_site_calc_flag
_atom_site_refinement_flags
Rb(1) Rb 0.5000 0.17253(4) 0.2500 0.02081(11) Uani 1.00 2 d S
Ni(1) Ni 0.2500 0.2500 0.0000 0.01218(12) Uani 1.00 2 d S
S(1) S 0.27950(2) 0.39335(6) 0.13973(6) 0.01473(14) Uani 1.00 1 d .
S(2) S 0.31953(2) 0.39213(6) 0.44516(6) 0.01390(14) Uani 1.00 1 d .
S(3) S 0.34487(3) 0.27696(6) 0.71674(6) 0.02059(16) Uani 1.00 1 d .
S(4) S 0.29406(2) 0.14342(6) 0.46744(6) 0.01462(14) Uani 1.00 1 d .
S(5) S 0.25498(2) 0.12069(6) 0.16105(6) 0.01536(14) Uani 1.00 1 d .
O(1) O 0.52443(6) 0.3367(2) 0.0519(2) 0.0253(4) Uani 1.00 1 d .
O(2) O 0.56859(6) 0.35376(18) 0.33499(19) 0.0189(4) Uani 1.00 1 d .
O(3) O 0.59593(6) 0.10697(19) 0.3459(2) 0.0209(4) Uani 1.00 1 d .
O(4) O 0.55134(6) 0.0911(2) 0.0642(2) 0.0263(4) Uani 1.00 1 d .
C(1) C 0.29146(9) 0.3207(2) 0.2930(2) 0.0123(5) Uani 1.00 1 d .
C(2) C 0.32114(9) 0.2697(2) 0.5508(2) 0.0157(5) Uani 1.00 1 d .
C(3) C 0.27999(9) 0.2043(2) 0.3034(2) 0.0137(5) Uani 1.00 1 d .
C(4) C 0.54471(11) 0.4431(3) 0.1174(3) 0.0296(7) Uani 1.00 1 d .
C(5) C 0.58528(10) 0.4193(2) 0.2393(2) 0.0236(6) Uani 1.00 1 d .
C(6) C 0.60343(10) 0.3030(2) 0.4432(2) 0.0227(6) Uani 1.00 1 d .
C(7) C 0.62807(10) 0.1992(2) 0.4032(2) 0.0209(6) Uani 1.00 1 d .
C(8) C 0.61149(11) 0.0311(2) 0.2555(3) 0.0268(6) Uani 1.00 1 d .
C(9) C 0.60025(10) 0.0813(2) 0.1156(3) 0.0252(6) Uani 1.00 1 d .
C(10) C 0.53639(12) 0.1568(3) -0.0589(3) 0.0357(8) Uani 1.00 1 d .
C(11) C 0.54637(12) 0.2893(3) -0.0429(3) 0.0314(7) Uani 1.00 1 d .
H(1) H 0.5216 0.4891 0.1474 0.036 Uiso 1.00 1 c R
H(2) H 0.5547 0.4932 0.0515 0.036 Uiso 1.00 1 c R
H(3) H 0.6086 0.3719 0.2120 0.028 Uiso 1.00 1 c R
H(4) H 0.5991 0.4959 0.2794 0.028 Uiso 1.00 1 c R
H(5) H 0.5897 0.2759 0.5147 0.027 Uiso 1.00 1 c R
H(6) H 0.6259 0.3664 0.4828 0.027 Uiso 1.00 1 c R
H(7) H 0.6438 0.2258 0.3362 0.025 Uiso 1.00 1 c R
H(8) H 0.6512 0.1679 0.4838 0.025 Uiso 1.00 1 c R
H(9) H 0.5973 -0.0491 0.2527 0.032 Uiso 1.00 1 c R
H(10) H 0.6449 0.0209 0.2904 0.032 Uiso 1.00 1 c R
H(11) H 0.6144 0.1613 0.1170 0.030 Uiso 1.00 1 c R
H(12) H 0.6121 0.0279 0.0564 0.030 Uiso 1.00 1 c R
H(13) H 0.5032 0.1455 -0.0966 0.043 Uiso 1.00 1 c R
H(14) H 0.5513 0.1236 -0.1250 0.043 Uiso 1.00 1 c R
H(15) H 0.5796 0.3026 -0.0096 0.038 Uiso 1.00 1 c R
H(16) H 0.5349 0.3302 -0.1315 0.038 Uiso 1.00 1 c R

loop_
_atom_site_aniso_label
_atom_site_aniso_U_11
_atom_site_aniso_U_22
_atom_site_aniso_U_33
_atom_site_aniso_U_12
_atom_site_aniso_U_13
_atom_site_aniso_U_23
Rb(1) 0.01455(19) 0.0223(2) 0.0274(2) 0.0000 0.00895(14) 0.0000
Ni(1) 0.0152(2) 0.0112(2) 0.0095(2) -0.00085(19) 0.00241(18) -0.00024(17)
S(1) 0.0206(3) 0.0116(3) 0.0105(3) 0.0006(2) 0.0020(2) 0.0005(2)
S(2) 0.0164(3) 0.0127(3) 0.0116(3) 0.0001(2) 0.0023(2) -0.0009(2)
S(3) 0.0283(3) 0.0192(3) 0.0107(3) 0.0004(2) -0.0005(2) -0.0003(2)
S(4) 0.0175(3) 0.0135(3) 0.0121(3) -0.0007(2) 0.0029(2) 0.0015(2)
S(5) 0.0208(3) 0.0126(3) 0.0117(3) -0.0041(2) 0.0028(2) -0.0008(2)
O(1) 0.0222(10) 0.0314(13) 0.0222(11) 0.0056(9) 0.0063(8) 0.0048(8)
O(2) 0.0192(10) 0.0175(10) 0.0198(10) 0.0014(8) 0.0052(8) 0.0028(7)
O(3) 0.0196(10) 0.0208(11) 0.0238(10) -0.0015(8) 0.0083(8) 0.0021(8)
O(4) 0.0172(10) 0.0327(13) 0.0290(11) -0.0042(9) 0.0063(8) -0.0104(9)
C(1) 0.0127(12) 0.0146(13) 0.0100(12) 0.0005(10) 0.0037(9) 0.0002(9)
C(2) 0.0152(12) 0.0177(14) 0.0138(13) -0.0026(11) 0.0032(10) -0.0016(10)
C(3) 0.0147(12) 0.0171(13) 0.0089(12) -0.0011(10) 0.0025(9) 0.0005(9)
C(4) 0.0244(16) 0.0282(18) 0.0363(18) 0.0035(13) 0.0086(13) 0.0136(13)
C(5) 0.0233(15) 0.0197(15) 0.0276(16) -0.0031(12) 0.0066(12) 0.0026(11)
C(6) 0.0234(15) 0.0304(17) 0.0122(14) -0.0024(13) 0.0014(11) -0.0002(11)
C(7) 0.0155(13) 0.0238(15) 0.0224(15) 0.0014(11) 0.0035(11) 0.0050(11)
C(8) 0.0252(16) 0.0157(15) 0.0404(19) 0.0020(12) 0.0107(13) 0.0001(12)
C(9) 0.0215(15) 0.0215(16) 0.0358(18) -0.0044(12) 0.0135(13) -0.0083(12)
C(10) 0.0275(17) 0.063(2) 0.0163(16) 0.0004(17) 0.0056(13) -0.0099(15)
C(11) 0.0263(16) 0.053(2) 0.0163(15) 0.0019(15) 0.0074(12) 0.0070(13)

loop_
_atom_type_symbol
_atom_type_description
_atom_type_scat_dispersion_real
_atom_type_scat_dispersion_imag
_atom_type_scat_source
C C 0.003 0.002
;
International Tables for Crystallography
(1992, Vol. C, Tables 4.2.6.8 and 6.1.1.4)
;
H H 0.000 0.000
;
International Tables for Crystallography
(1992, Vol. C, Table 6.1.1.4)
;
Ni Ni 0.339 1.112
;
International Tables for Crystallography
(1992, Vol. C, Tables 4.2.6.8 and 6.1.1.4)
;
Rb Rb -0.939 2.968
;
International Tables for Crystallography
(1992, Vol. C, Tables 4.2.6.8 and 6.1.1.4)
;
S S 0.125 0.123
;
International Tables for Crystallography
(1992, Vol. C, Tables 4.2.6.8 and 6.1.1.4)
;
O O 0.011 0.006
;
International Tables for Crystallography
(1992, Vol. C, Tables 4.2.6.8 and 6.1.1.4)
;

loop_
_geom_angle_atom_site_label_1
_geom_angle_atom_site_label_2
_geom_angle_atom_site_label_3
_geom_angle
_geom_angle_site_symmetry_1
_geom_angle_site_symmetry_3
O(1) Rb(1) O(1) 104.36(6) . 65502
O(1) Rb(1) O(2) 58.27(5) . .
O(1) Rb(1) O(2) 70.26(6) . 65502
O(1) Rb(1) O(3) 87.89(5) . .
O(1) Rb(1) O(3) 110.12(5) . 65502
O(1) Rb(1) O(4) 57.58(6) . .
O(1) Rb(1) O(4) 156.24(6) . 65502
O(1) Rb(1) O(2) 70.26(6) 65502 .
O(1) Rb(1) O(2) 58.27(5) 65502 65502
O(1) Rb(1) O(3) 110.12(5) 65502 .
O(1) Rb(1) O(3) 87.89(5) 65502 65502
O(1) Rb(1) O(4) 156.24(6) 65502 .
O(1) Rb(1) O(4) 57.58(6) 65502 65502
O(2) Rb(1) O(2) 90.47(5) . 65502
O(2) Rb(1) O(3) 59.42(5) . .
O(2) Rb(1) O(3) 149.47(6) . 65502
O(2) Rb(1) O(4) 86.33(6) . .
O(2) Rb(1) O(4) 119.95(5) . 65502
O(2) Rb(1) O(3) 149.47(6) 65502 .
O(2) Rb(1) O(3) 59.42(5) 65502 65502
O(2) Rb(1) O(4) 119.95(5) 65502 .
O(2) Rb(1) O(4) 86.33(6) 65502 65502
O(3) Rb(1) O(3) 150.99(6) . 65502
O(3) Rb(1) O(4) 58.03(5) . .
O(3) Rb(1) O(4) 112.00(5) . 65502
O(3) Rb(1) O(4) 112.00(5) 65502 .
O(3) Rb(1) O(4) 58.03(5) 65502 65502
O(4) Rb(1) O(4) 143.99(6) . 65502
S(1) Ni(1) S(1) 180.00(3) . 55507
S(1) Ni(1) S(5) 93.26(2) . .
S(1) Ni(1) S(5) 86.74(2) . 55507
S(1) Ni(1) S(5) 86.74(2) 55507 .
S(1) Ni(1) S(5) 93.26(2) 55507 55507
S(5) Ni(1) S(5) 180.00(3) . 55507
Ni(1) S(1) C(1) 101.67(9) . .
C(1) S(2) C(2) 97.03(12) . .
C(2) S(4) C(3) 96.65(12) . .
Ni(1) S(5) C(3) 102.02(9) . .
Rb(1) O(1) C(4) 110.41(18) . .
Rb(1) O(1) C(11) 119.54(19) . .
C(4) O(1) C(11) 113.9(2) . .
Rb(1) O(2) C(5) 121.51(14) . .
Rb(1) O(2) C(6) 106.40(16) . .
C(5) O(2) C(6) 114.0(2) . .
Rb(1) O(3) C(7) 118.07(16) . .
Rb(1) O(3) C(8) 114.51(14) . .
C(7) O(3) C(8) 112.1(2) . .
Rb(1) O(4) C(9) 118.31(17) . .
Rb(1) O(4) C(10) 108.76(19) . .
C(9) O(4) C(10) 114.0(2) . .
S(1) C(1) S(2) 122.01(15) . .
S(1) C(1) C(3) 122.04(18) . .
S(2) C(1) C(3) 115.95(19) . .
S(2) C(2) S(3) 122.20(16) . .
S(2) C(2) S(4) 113.75(14) . .
S(3) C(2) S(4) 124.01(17) . .
S(4) C(3) S(5) 122.52(16) . .
S(4) C(3) C(1) 116.52(18) . .
S(5) C(3) C(1) 120.91(19) . .
O(1) C(4) C(5) 113.2(2) . .
O(2) C(5) C(4) 106.8(2) . .
O(2) C(6) C(7) 114.6(2) . .
O(3) C(7) C(6) 109.0(2) . .
O(3) C(8) C(9) 112.0(2) . .
O(4) C(9) C(8) 108.5(2) . .
O(4) C(10) C(11) 113.7(2) . .
O(1) C(11) C(10) 108.5(3) . .
O(1) C(4) H(1) 108.9 . .
O(1) C(4) H(2) 108.9 . .
C(5) C(4) H(1) 108.9 . .
C(5) C(4) H(2) 109.0 . .
H(1) C(4) H(2) 107.8 . .
O(2) C(5) H(3) 110.4 . .
O(2) C(5) H(4) 110.4 . .
C(4) C(5) H(3) 110.4 . .
C(4) C(5) H(4) 110.4 . .
H(3) C(5) H(4) 108.6 . .
O(2) C(6) H(5) 108.6 . .
O(2) C(6) H(6) 108.6 . .
C(7) C(6) H(5) 108.6 . .
C(7) C(6) H(6) 108.6 . .
H(5) C(6) H(6) 107.6 . .
O(3) C(7) H(7) 109.9 . .
O(3) C(7) H(8) 109.9 . .
C(6) C(7) H(7) 109.9 . .
C(6) C(7) H(8) 109.9 . .
H(7) C(7) H(8) 108.3 . .
O(3) C(8) H(9) 109.2 . .
O(3) C(8) H(10) 109.2 . .
C(9) C(8) H(9) 109.2 . .
C(9) C(8) H(10) 109.2 . .
H(9) C(8) H(10) 107.9 . .
O(4) C(9) H(11) 110.0 . .
O(4) C(9) H(12) 110.0 . .
C(8) C(9) H(11) 110.0 . .
C(8) C(9) H(12) 110.0 . .
H(11) C(9) H(12) 108.4 . .
O(4) C(10) H(13) 108.8 . .
O(4) C(10) H(14) 108.8 . .
C(11) C(10) H(13) 108.8 . .
C(11) C(10) H(14) 108.8 . .
H(13) C(10) H(14) 107.7 . .
O(1) C(11) H(15) 110.0 . .
O(1) C(11) H(16) 110.0 . .
C(10) C(11) H(15) 110.0 . .
C(10) C(11) H(16) 110.0 . .
H(15) C(11) H(16) 108.4 . .

loop_
_geom_bond_atom_site_label_1
_geom_bond_atom_site_label_2
_geom_bond_distance
_geom_bond_site_symmetry_2
Rb(1) O(1) 2.984(2) .
Rb(1) O(1) 2.984(2) 65502
Rb(1) O(2) 2.868(2) .
Rb(1) O(2) 2.868(2) 65502
Rb(1) O(3) 2.917(2) .
Rb(1) O(3) 2.917(2) 65502
Rb(1) O(4) 2.935(2) .
Rb(1) O(4) 2.935(2) 65502
Ni(1) S(1) 2.1688(6) .
Ni(1) S(1) 2.1688(6) 55507
Ni(1) S(5) 2.1672(6) .
Ni(1) S(5) 2.1672(6) 55507
S(1) C(1) 1.717(2) .
S(2) C(1) 1.751(2) .
S(2) C(2) 1.736(2) .
S(3) C(2) 1.657(2) .
S(4) C(2) 1.734(2) .
S(4) C(3) 1.755(2) .
S(5) C(3) 1.723(2) .
O(1) C(4) 1.418(3) .
O(1) C(11) 1.430(4) .
O(2) C(5) 1.429(4) .
O(2) C(6) 1.425(3) .
O(3) C(7) 1.431(3) .
O(3) C(8) 1.432(4) .
O(4) C(9) 1.446(3) .
O(4) C(10) 1.422(4) .
C(1) C(3) 1.355(3) .
C(4) C(5) 1.521(3) .
C(6) C(7) 1.499(4) .
C(8) C(9) 1.490(4) .
C(10) C(11) 1.507(5) .
C(4) H(1) 0.990 .
C(4) H(2) 0.990 .
C(5) H(3) 0.990 .
C(5) H(4) 0.990 .
C(6) H(5) 0.990 .
C(6) H(6) 0.990 .
C(7) H(7) 0.990 .
C(7) H(8) 0.990 .
C(8) H(9) 0.990 .
C(8) H(10) 0.990 .
C(9) H(11) 0.990 .
C(9) H(12) 0.990 .
C(10) H(13) 0.990 .
C(10) H(14) 0.990 .
C(11) H(15) 0.990 .
C(11) H(16) 0.990 .

loop_
_geom_contact_atom_site_label_1
_geom_contact_atom_site_label_2
_geom_contact_distance
_geom_contact_site_symmetry_2
S(1) S(2) 3.5473(9) 56404
S(1) S(4) 3.5584(8) 55506
S(1) S(5) 3.5960(9) 55506
S(2) S(1) 3.5473(9) 56504
S(2) S(5) 3.3895(8) 55506
S(3) C(6) 3.421(2) 65602
S(4) S(1) 3.5584(8) 54506
S(5) S(1) 3.5960(9) 54506
S(5) S(2) 3.3895(8) 54506
O(1) C(4) 3.386(3) 66503
O(3) C(9) 3.449(3) 55504
C(4) O(1) 3.386(3) 66503
C(4) C(4) 3.351(4) 66503
C(6) S(3) 3.421(2) 65602
C(9) O(3) 3.449(3) 55404
Ni(1) H(7) 3.228 65502
Ni(1) H(7) 3.228 45408
Ni(1) H(8) 3.120 65502
Ni(1) H(8) 3.120 45408
S(1) H(3) 3.345 65502
S(1) H(6) 3.480 65502
S(1) H(7) 2.956 65502
S(2) H(3) 3.080 65502
S(2) H(4) 3.439 66603
S(2) H(6) 3.146 66603
S(2) H(11) 3.440 65502
S(2) H(15) 3.134 65502
S(3) H(4) 3.052 66603
S(3) H(5) 2.922 65602
S(3) H(6) 3.127 65602
S(3) H(8) 3.279 65602
S(3) H(9) 3.061 65603
S(3) H(10) 3.337 65603
S(3) H(15) 3.565 65502
S(4) H(10) 3.230 65603
S(4) H(11) 3.162 65502
S(4) H(12) 3.218 65502
S(5) H(7) 3.305 65502
S(5) H(10) 3.167 65502
O(1) H(1) 2.886 66503
O(1) H(2) 3.025 66503
O(2) H(2) 2.927 56504
O(3) H(12) 2.566 55504
O(3) H(14) 2.965 55504
O(4) H(13) 3.187 65503
C(1) H(3) 3.126 65502
C(1) H(7) 2.877 65502
C(1) H(11) 3.289 65502
C(2) H(11) 3.198 65502
C(2) H(15) 3.204 65502
C(3) H(7) 3.071 65502
C(3) H(10) 3.412 65502
C(3) H(11) 3.141 65502
C(4) H(1) 3.001 66503
C(4) H(2) 3.134 66503
C(4) H(16) 3.541 66503
C(6) H(2) 3.091 56504
C(7) H(12) 3.090 55504
C(8) H(12) 3.155 55504
C(8) H(14) 3.023 55504
C(10) H(9) 3.269 55404
C(10) H(13) 3.408 65402
C(11) H(1) 3.214 66503
C(11) H(16) 3.596 65402
H(1) O(1) 2.886 66503
H(1) C(4) 3.001 66503
H(1) C(11) 3.214 66503
H(1) H(1) 2.956 66503
H(1) H(2) 2.646 66503
H(1) H(16) 2.629 66503
H(1) H(16) 2.978 56504
H(2) O(1) 3.025 66503
H(2) O(2) 2.927 56404
H(2) C(4) 3.134 66503
H(2) C(6) 3.091 56404
H(2) H(1) 2.646 66503
H(2) H(2) 3.221 66503
H(2) H(4) 3.436 56404
H(2) H(5) 2.853 56404
H(2) H(6) 2.924 56404
H(3) S(1) 3.345 65502
H(3) S(2) 3.080 65502
H(3) C(1) 3.126 65502
H(4) S(2) 3.439 66603
H(4) S(3) 3.052 66603
H(4) H(2) 3.436 56504
H(4) H(15) 3.290 56504
H(4) H(16) 3.077 56504
H(5) S(3) 2.922 65602
H(5) H(2) 2.853 56504
H(5) H(9) 3.479 55504
H(5) H(12) 3.457 55504
H(6) S(1) 3.480 65502
H(6) S(2) 3.146 66603
H(6) S(3) 3.127 65602
H(6) H(2) 2.924 56504
H(7) Ni(1) 3.228 65502
H(7) S(1) 2.956 65502
H(7) S(5) 3.305 65502
H(7) C(1) 2.877 65502
H(7) C(3) 3.071 65502
H(8) Ni(1) 3.120 65502
H(8) S(3) 3.279 65602
H(8) H(12) 2.692 55504
H(9) S(3) 3.061 65603
H(9) C(10) 3.269 55504
H(9) H(5) 3.479 55404
H(9) H(12) 3.034 55504
H(9) H(13) 3.229 65503
H(9) H(14) 2.289 55504
H(10) S(3) 3.337 65603
H(10) S(4) 3.230 65603
H(10) S(5) 3.167 65502
H(10) C(3) 3.412 65502
H(10) H(12) 3.209 55504
H(10) H(14) 3.598 55504
H(11) S(2) 3.440 65502
H(11) S(4) 3.162 65502
H(11) C(1) 3.289 65502
H(11) C(2) 3.198 65502
H(11) C(3) 3.141 65502
H(12) S(4) 3.218 65502
H(12) O(3) 2.566 55404
H(12) C(7) 3.090 55404
H(12) C(8) 3.155 55404
H(12) H(5) 3.457 55404
H(12) H(8) 2.692 55404
H(12) H(9) 3.034 55404
H(12) H(10) 3.209 55404
H(13) O(4) 3.187 65503
H(13) C(10) 3.408 65402
H(13) H(9) 3.229 65503
H(13) H(13) 3.103 65402
H(13) H(14) 2.890 65402
H(13) H(16) 3.403 65402
H(14) O(3) 2.965 55404
H(14) C(8) 3.023 55404
H(14) H(9) 2.289 55404
H(14) H(10) 3.598 55404
H(14) H(13) 2.890 65402
H(14) H(14) 3.457 65402
H(15) S(2) 3.134 65502
H(15) S(3) 3.565 65502
H(15) C(2) 3.204 65502
H(15) H(4) 3.290 56404
H(16) C(4) 3.541 66503
H(16) C(11) 3.596 65402
H(16) H(1) 2.629 66503
H(16) H(1) 2.978 56404
H(16) H(4) 3.077 56404
H(16) H(13) 3.403 65402
H(16) H(16) 2.754 65402

loop_
_geom_torsion_atom_site_label_1
_geom_torsion_atom_site_label_2
_geom_torsion_atom_site_label_3
_geom_torsion_atom_site_label_4
_geom_torsion
_geom_torsion_site_symmetry_1
_geom_torsion_site_symmetry_3
_geom_torsion_site_symmetry_4
O(1) Rb(1) O(1) C(4) 32.80(18) . 65502 65502
O(1) Rb(1) O(1) C(11) 167.93(17) . 65502 65502
O(1) Rb(1) O(1) C(4) 32.80(18) 65502 . .
O(1) Rb(1) O(1) C(11) 167.93(17) 65502 . .
O(1) Rb(1) O(2) C(5) -10.05(18) . . .
O(1) Rb(1) O(2) C(6) -142.65(19) . . .
O(2) Rb(1) O(1) C(4) -22.58(17) . . .
O(2) Rb(1) O(1) C(11) 112.55(19) . . .
O(1) Rb(1) O(2) C(5) -132.2(2) . 65502 65502
O(1) Rb(1) O(2) C(6) 95.24(18) . 65502 65502
O(2) Rb(1) O(1) C(4) 80.84(18) 65502 . .
O(2) Rb(1) O(1) C(11) -144.03(18) 65502 . .
O(1) Rb(1) O(3) C(7) 61.80(19) . . .
O(1) Rb(1) O(3) C(8) -73.58(19) . . .
O(3) Rb(1) O(1) C(4) -77.43(18) . . .
O(3) Rb(1) O(1) C(11) 57.70(18) . . .
O(1) Rb(1) O(3) C(7) -42.7(2) . 65502 65502
O(1) Rb(1) O(3) C(8) -178.10(18) . 65502 65502
O(3) Rb(1) O(1) C(4) 125.86(17) 65502 . .
O(3) Rb(1) O(1) C(11) -99.01(18) 65502 . .
O(1) Rb(1) O(4) C(9) 99.2(2) . . .
O(1) Rb(1) O(4) C(10) -32.97(18) . . .
O(4) Rb(1) O(1) C(4) -130.26(19) . . .
O(4) Rb(1) O(1) C(11) 4.87(17) . . .
O(1) Rb(1) O(4) C(9) 54.7(2) . 65502 65502
O(1) Rb(1) O(4) C(10) -77.4(2) . 65502 65502
O(4) Rb(1) O(1) C(4) 70.4(2) 65502 . .
O(4) Rb(1) O(1) C(11) -154.46(18) 65502 . .
O(1) Rb(1) O(2) C(5) -132.2(2) 65502 . .
O(1) Rb(1) O(2) C(6) 95.24(18) 65502 . .
O(2) Rb(1) O(1) C(4) 80.84(18) . 65502 65502
O(2) Rb(1) O(1) C(11) -144.03(18) . 65502 65502
O(1) Rb(1) O(2) C(5) -10.05(18) 65502 65502 65502
O(1) Rb(1) O(2) C(6) -142.65(19) 65502 65502 65502
O(2) Rb(1) O(1) C(4) -22.58(17) 65502 65502 65502
O(2) Rb(1) O(1) C(11) 112.55(19) 65502 65502 65502
O(1) Rb(1) O(3) C(7) -42.7(2) 65502 . .
O(1) Rb(1) O(3) C(8) -178.10(18) 65502 . .
O(3) Rb(1) O(1) C(4) 125.86(17) . 65502 65502
O(3) Rb(1) O(1) C(11) -99.01(18) . 65502 65502
O(1) Rb(1) O(3) C(7) 61.80(19) 65502 65502 65502
O(1) Rb(1) O(3) C(8) -73.58(19) 65502 65502 65502
O(3) Rb(1) O(1) C(4) -77.43(18) 65502 65502 65502
O(3) Rb(1) O(1) C(11) 57.70(18) 65502 65502 65502
O(1) Rb(1) O(4) C(9) 54.7(2) 65502 . .
O(1) Rb(1) O(4) C(10) -77.4(2) 65502 . .
O(4) Rb(1) O(1) C(4) 70.4(2) . 65502 65502
O(4) Rb(1) O(1) C(11) -154.46(18) . 65502 65502
O(1) Rb(1) O(4) C(9) 99.2(2) 65502 65502 65502
O(1) Rb(1) O(4) C(10) -32.97(18) 65502 65502 65502
O(4) Rb(1) O(1) C(4) -130.26(19) 65502 65502 65502
O(4) Rb(1) O(1) C(11) 4.87(17) 65502 65502 65502
O(2) Rb(1) O(2) C(5) -76.34(19) . 65502 65502
O(2) Rb(1) O(2) C(6) 151.06(18) . 65502 65502
O(2) Rb(1) O(2) C(5) -76.34(19) 65502 . .
O(2) Rb(1) O(2) C(6) 151.06(18) 65502 . .
O(2) Rb(1) O(3) C(7) 7.92(18) . . .
O(2) Rb(1) O(3) C(8) -127.5(2) . . .
O(3) Rb(1) O(2) C(5) 98.3(2) . . .
O(3) Rb(1) O(2) C(6) -34.28(17) . . .
O(2) Rb(1) O(3) C(7) 18.5(2) . 65502 65502
O(2) Rb(1) O(3) C(8) -116.89(19) . 65502 65502
O(3) Rb(1) O(2) C(5) -85.4(2) 65502 . .
O(3) Rb(1) O(2) C(6) 141.98(17) 65502 . .
O(2) Rb(1) O(4) C(9) 44.87(19) . . .
O(2) Rb(1) O(4) C(10) -87.26(19) . . .
O(4) Rb(1) O(2) C(5) 43.65(19) . . .
O(4) Rb(1) O(2) C(6) -88.95(18) . . .
O(2) Rb(1) O(4) C(9) 133.29(19) . 65502 65502
O(2) Rb(1) O(4) C(10) 1.2(2) . 65502 65502
O(4) Rb(1) O(2) C(5) -162.38(18) 65502 . .
O(4) Rb(1) O(2) C(6) 65.02(19) 65502 . .
O(2) Rb(1) O(3) C(7) 18.5(2) 65502 . .
O(2) Rb(1) O(3) C(8) -116.89(19) 65502 . .
O(3) Rb(1) O(2) C(5) -85.4(2) . 65502 65502
O(3) Rb(1) O(2) C(6) 141.98(17) . 65502 65502
O(2) Rb(1) O(3) C(7) 7.92(18) 65502 65502 65502
O(2) Rb(1) O(3) C(8) -127.5(2) 65502 65502 65502
O(3) Rb(1) O(2) C(5) 98.3(2) 65502 65502 65502
O(3) Rb(1) O(2) C(6) -34.28(17) 65502 65502 65502
O(2) Rb(1) O(4) C(9) 133.29(19) 65502 . .
O(2) Rb(1) O(4) C(10) 1.2(2) 65502 . .
O(4) Rb(1) O(2) C(5) -162.38(18) . 65502 65502
O(4) Rb(1) O(2) C(6) 65.02(19) . 65502 65502
O(2) Rb(1) O(4) C(9) 44.87(19) 65502 65502 65502
O(2) Rb(1) O(4) C(10) -87.26(19) 65502 65502 65502
O(4) Rb(1) O(2) C(5) 43.65(19) 65502 65502 65502
O(4) Rb(1) O(2) C(6) -88.95(18) 65502 65502 65502
O(3) Rb(1) O(3) C(7) -168.16(17) . 65502 65502
O(3) Rb(1) O(3) C(8) 56.5(2) . 65502 65502
O(3) Rb(1) O(3) C(7) -168.16(17) 65502 . .
O(3) Rb(1) O(3) C(8) 56.5(2) 65502 . .
O(3) Rb(1) O(4) C(9) -11.02(18) . . .
O(3) Rb(1) O(4) C(10) -143.1(2) . . .
O(4) Rb(1) O(3) C(7) 114.3(2) . . .
O(4) Rb(1) O(3) C(8) -21.13(18) . . .
O(3) Rb(1) O(4) C(9) -160.31(19) . 65502 65502
O(3) Rb(1) O(4) C(10) 67.6(2) . 65502 65502
O(4) Rb(1) O(3) C(7) -104.83(19) 65502 . .
O(4) Rb(1) O(3) C(8) 119.79(19) 65502 . .
O(3) Rb(1) O(4) C(9) -160.31(19) 65502 . .
O(3) Rb(1) O(4) C(10) 67.6(2) 65502 . .
O(4) Rb(1) O(3) C(7) -104.83(19) . 65502 65502
O(4) Rb(1) O(3) C(8) 119.79(19) . 65502 65502
O(3) Rb(1) O(4) C(9) -11.02(18) 65502 65502 65502
O(3) Rb(1) O(4) C(10) -143.1(2) 65502 65502 65502
O(4) Rb(1) O(3) C(7) 114.3(2) 65502 65502 65502
O(4) Rb(1) O(3) C(8) -21.13(18) 65502 65502 65502
O(4) Rb(1) O(4) C(9) -94.8(2) . 65502 65502
O(4) Rb(1) O(4) C(10) 133.03(18) . 65502 65502
O(4) Rb(1) O(4) C(9) -94.8(2) 65502 . .
O(4) Rb(1) O(4) C(10) 133.03(18) 65502 . .
S(1) Ni(1) S(5) C(3) -1.11(10) . . .
S(5) Ni(1) S(1) C(1) 2.27(10) . . .
S(1) Ni(1) S(5) C(3) -178.89(10) . 55507 55507
S(5) Ni(1) S(1) C(1) -177.73(10) 55507 . .
S(1) Ni(1) S(5) C(3) 178.89(10) 55507 . .
S(5) Ni(1) S(1) C(1) 177.73(10) . 55507 55507
S(1) Ni(1) S(5) C(3) 1.11(10) 55507 55507 55507
S(5) Ni(1) S(1) C(1) -2.27(10) 55507 55507 55507
Ni(1) S(1) C(1) S(2) 176.05(15) . . .
Ni(1) S(1) C(1) C(3) -3.6(2) . . .
C(1) S(2) C(2) S(3) 179.43(19) . . .
C(1) S(2) C(2) S(4) -2.78(19) . . .
C(2) S(2) C(1) S(1) -178.54(19) . . .
C(2) S(2) C(1) C(3) 1.1(2) . . .
C(2) S(4) C(3) S(5) 174.90(19) . . .
C(2) S(4) C(3) C(1) -2.6(2) . . .
C(3) S(4) C(2) S(2) 3.19(19) . . .
C(3) S(4) C(2) S(3) -179.1(2) . . .
Ni(1) S(5) C(3) S(4) -178.15(15) . . .
Ni(1) S(5) C(3) C(1) -0.8(2) . . .
Rb(1) O(1) C(4) C(5) 54.2(3) . . .
Rb(1) O(1) C(11) C(10) 22.1(2) . . .
C(4) O(1) C(11) C(10) 155.8(2) . . .
C(11) O(1) C(4) C(5) -83.6(3) . . .
Rb(1) O(2) C(5) C(4) 38.5(2) . . .
Rb(1) O(2) C(6) C(7) 65.4(2) . . .
C(5) O(2) C(6) C(7) -71.2(3) . . .
C(6) O(2) C(5) C(4) 167.9(2) . . .
Rb(1) O(3) C(7) C(6) 18.7(2) . . .
Rb(1) O(3) C(8) C(9) 52.5(2) . . .
C(7) O(3) C(8) C(9) -85.6(2) . . .
C(8) O(3) C(7) C(6) 155.1(2) . . .
Rb(1) O(4) C(9) C(8) 39.9(2) . . .
Rb(1) O(4) C(10) C(11) 64.4(3) . . .
C(9) O(4) C(10) C(11) -69.9(3) . . .
C(10) O(4) C(9) C(8) 169.7(2) . . .
S(1) C(1) C(3) S(4) -179.37(16) . . .
S(1) C(1) C(3) S(5) 3.1(3) . . .
S(2) C(1) C(3) S(4) 1.0(3) . . .
S(2) C(1) C(3) S(5) -176.50(15) . . .
O(1) C(4) C(5) O(2) -62.4(3) . . .
O(2) C(6) C(7) O(3) -58.4(3) . . .
O(3) C(8) C(9) O(4) -61.1(3) . . .
O(4) C(10) C(11) O(1) -59.0(3) . . .
